data_7211423
loop_
_publ_author_name
'Cheng, Pei-Chi'
'Wu, Ming-Hao'
'Xie, Ming-Yuan'
'Huang, Wun-Jhih'
'He, Hsiu-Yi'
'Wu, Tsung-Tai'
'Lo, Yang-Chih'
'Proserpio, Davide M.'
'Chen, Jhy-Der'

_publ_section_title
;
 Construction of N,N&#x2032;-di(3-pyridyl)adipoamide-based Zn(ii) and
 Cd(ii) coordination networks by tuning the isomeric effect of
 polycarboxylate ligands
;
_journal_issue 47
_journal_name_full CrystEngComm
_journal_page_first 10346
_journal_paper_doi 10.1039/c3ce41622d
_journal_volume 15
_journal_year 2013
_chemical_formula_sum 'C15 H22 N3 O10 Zn'
_chemical_formula_weight 469.73
_chemical_name_systematic
; 
 ? 
;
_space_group_IT_number 14
_symmetry_cell_setting monoclinic
_symmetry_space_group_name_Hall '-P 2yn'
_symmetry_space_group_name_H-M 'P 1 21/n 1'
_atom_sites_solution_hydrogens geom
_atom_sites_solution_primary direct
_atom_sites_solution_secondary difmap
_audit_creation_method SHELXL-97
_cell_angle_alpha 90.00
_cell_angle_beta 100.645(12)
_cell_angle_gamma 90.00
_cell_formula_units_Z 4
_cell_length_a 12.0604(13)
_cell_length_b 9.1735(10)
_cell_length_c 17.818(3)
_cell_measurement_reflns_used 27
_cell_measurement_temperature 295(2)
_cell_measurement_theta_max 12.50
_cell_measurement_theta_min 5.16
_cell_volume 1937.4(4)
_computing_cell_refinement 'Bruker XSCANS'
_computing_data_collection 'Bruker XSCANS'
_computing_data_reduction 'Bruker SHELXTL'
_computing_molecular_graphics 'Bruker SHELXTL'
_computing_publication_material 'Bruker SHELXTL'
_computing_structure_refinement 'SHELXL-97 (Sheldrick, 1997)'
_computing_structure_solution 'SHELXS-97 (Sheldrick, 1990)'
_diffrn_ambient_temperature 295(2)
_diffrn_measured_fraction_theta_full 0.996
_diffrn_measured_fraction_theta_max 0.996
_diffrn_measurement_device_type 'Bruker P4'
_diffrn_measurement_method '\w scans'
_diffrn_radiation_monochromator graphite
_diffrn_radiation_source 'fine-focus sealed tube'
_diffrn_radiation_type MoK\a
_diffrn_radiation_wavelength 0.71073
_diffrn_reflns_av_R_equivalents 0.0274
_diffrn_reflns_av_sigmaI/netI 0.0307
_diffrn_reflns_limit_h_max 14
_diffrn_reflns_limit_h_min -1
_diffrn_reflns_limit_k_max 10
_diffrn_reflns_limit_k_min -1
_diffrn_reflns_limit_l_max 21
_diffrn_reflns_limit_l_min -21
_diffrn_reflns_number 4429
_diffrn_reflns_theta_full 25.00
_diffrn_reflns_theta_max 25.00
_diffrn_reflns_theta_min 1.89
_diffrn_standards_interval_count 97
_diffrn_standards_number 3
_exptl_absorpt_coefficient_mu 1.328
_exptl_absorpt_correction_T_max 1.0000
_exptl_absorpt_correction_T_min 0.7767
_exptl_absorpt_correction_type empirical
_exptl_absorpt_process_details '(XSCANS; Siemens, 1995)'
_exptl_crystal_colour colorless
_exptl_crystal_density_diffrn 1.610
_exptl_crystal_density_method 'not measured'
_exptl_crystal_description block
_exptl_crystal_F_000 972
_exptl_crystal_size_max 0.5
_exptl_crystal_size_mid 0.5
_exptl_crystal_size_min 0.3
_refine_diff_density_max 0.845
_refine_diff_density_min -0.469
_refine_diff_density_rms 0.069
_refine_ls_extinction_method none
_refine_ls_goodness_of_fit_ref 1.039
_refine_ls_hydrogen_treatment mixed
_refine_ls_matrix_type full
_refine_ls_number_parameters 302
_refine_ls_number_reflns 3393
_refine_ls_number_restraints 0
_refine_ls_restrained_S_all 1.039
_refine_ls_R_factor_all 0.0436
_refine_ls_R_factor_gt 0.0338
_refine_ls_shift/su_max 0.001
_refine_ls_shift/su_mean 0.000
_refine_ls_structure_factor_coef Fsqd
_refine_ls_weighting_details 'calc w=1/[\s^2^(Fo^2^)+(0.0402P)^2^+2.4522P] where P=(Fo^2^+2Fc^2^)/3'
_refine_ls_weighting_scheme calc
_refine_ls_wR_factor_gt 0.0833
_refine_ls_wR_factor_ref 0.0885
_reflns_number_gt 2893
_reflns_number_total 3393
_reflns_threshold_expression >2sigma(I)
_cod_data_source_file c3ce41622d.txt
_cod_data_source_block 3
_cod_depositor_comments
;
The following automatic conversions were performed:

'_symmetry_cell_setting' value 'Monoclinic' changed to 'monoclinic'
according to /home/saulius/struct/CIF-dictionaries/cif_core.dic
dictionary named 'cif_core.dic' version 2.4.2 from 2011-04-26.

Automatic conversion script
Id: cif_fix_values 1891 2012-01-12 08:04:46Z andrius 
;
_cod_original_sg_symbol_H-M P2(1)/n
_cod_database_code 7211423

loop_
_symmetry_equiv_pos_as_xyz
'x, y, z'
'-x+1/2, y+1/2, -z+1/2'
'-x, -y, -z'
'x-1/2, -y-1/2, z-1/2'

loop_
_atom_site_label
_atom_site_type_symbol
_atom_site_fract_x
_atom_site_fract_y
_atom_site_fract_z
_atom_site_U_iso_or_equiv
_atom_site_adp_type
_atom_site_occupancy
_atom_site_symmetry_multiplicity
_atom_site_calc_flag
_atom_site_refinement_flags
Zn Zn 1.01541(3) 0.12781(3) 1.199606(17) 0.02128(12) Uani 1 1 d .
O1 O 0.9981(2) -0.2305(3) 1.41464(15) 0.0490(7) Uani 1 1 d .
O2 O 1.02445(16) 0.90289(19) 1.19872(11) 0.0244(4) Uani 1 1 d .
O3 O 1.20199(17) 0.8483(2) 1.18799(13) 0.0301(5) Uani 1 1 d .
O4 O 1.0645(2) 0.7467(2) 1.03103(12) 0.0372(5) Uani 1 1 d .
O5 O 1.1704(2) 0.5521(2) 1.02328(12) 0.0382(5) Uani 1 1 d .
O6 O 0.89620(19) 0.1268(3) 1.09955(12) 0.0303(5) Uani 1 1 d .
O7 O 1.1354(2) 0.1376(3) 1.30413(14) 0.0333(5) Uani 1 1 d .
O8 O 1.1626(2) 0.1223(3) 1.13704(13) 0.0329(5) Uani 1 1 d .
N1 N 0.8885(2) 0.1112(3) 1.26992(14) 0.0265(5) Uani 1 1 d .
N2 N 0.8382(2) -0.1175(3) 1.43191(15) 0.0336(6) Uani 1 1 d .
H2A H 0.7858 -0.1194 1.4587 0.040 Uiso 1 1 calc R
N3 N 1.02720(19) 0.3593(2) 1.19505(12) 0.0222(5) Uani 1 1 d .
C1 C 0.8053(3) 0.2063(4) 1.26720(19) 0.0346(7) Uani 1 1 d .
H1A H 0.7951 0.2767 1.2290 0.042 Uiso 1 1 calc R
C2 C 0.7332(3) 0.2048(4) 1.3188(2) 0.0423(8) Uani 1 1 d .
H2B H 0.6774 0.2754 1.3168 0.051 Uiso 1 1 calc R
C3 C 0.7452(3) 0.0968(4) 1.37375(19) 0.0389(8) Uani 1 1 d .
H3A H 0.6963 0.0929 1.4084 0.047 Uiso 1 1 calc R
C4 C 0.8304(2) -0.0058(3) 1.37698(17) 0.0274(6) Uani 1 1 d .
C5 C 0.9009(3) 0.0062(3) 1.32373(17) 0.0296(7) Uani 1 1 d .
H5A H 0.9591 -0.0609 1.3253 0.036 Uiso 1 1 calc R
C6 C 0.9182(3) -0.2224(3) 1.44777(17) 0.0329(7) Uani 1 1 d .
C7 C 0.9030(4) -0.3307(4) 1.5093(2) 0.0500(10) Uani 1 1 d .
H7B H 0.8326 -0.3825 1.4929 0.060 Uiso 1 1 calc R
H7C H 0.8968 -0.2773 1.5554 0.060 Uiso 1 1 calc R
C8 C 0.9985(4) -0.4424(5) 1.5287(2) 0.0629(12) Uani 1 1 d .
H8B H 1.0699 -0.3907 1.5364 0.075 Uiso 1 1 calc R
H8C H 0.9924 -0.4887 1.5767 0.075 Uiso 1 1 calc R
C9 C 1.0247(3) 0.4439(3) 1.25603(15) 0.0251(6) Uani 1 1 d .
H9A H 1.0081 0.4012 1.3000 0.030 Uiso 1 1 calc R
C10 C 1.0459(2) 0.5918(3) 1.25644(15) 0.0246(6) Uani 1 1 d .
H10A H 1.0417 0.6475 1.2995 0.030 Uiso 1 1 calc R
C11 C 1.0736(2) 0.6568(3) 1.19160(15) 0.0181(5) Uani 1 1 d .
C12 C 1.0774(2) 0.5692(3) 1.12821(14) 0.0182(5) Uani 1 1 d .
C13 C 1.0520(2) 0.4222(3) 1.13274(15) 0.0205(6) Uani 1 1 d .
H13A H 1.0522 0.3644 1.0899 0.025 Uiso 1 1 calc R
C14 C 1.1030(2) 0.8166(3) 1.19238(14) 0.0188(5) Uani 1 1 d .
C15 C 1.1069(2) 0.6284(3) 1.05505(15) 0.0233(6) Uani 1 1 d .
O9 O 0.8552(3) -0.1341(3) 1.03034(18) 0.0503(7) Uani 1 1 d .
O10 O 1.3016(2) 0.3640(3) 1.11987(15) 0.0423(6) Uani 1 1 d .
H6B H 0.889(3) 0.041(5) 1.079(2) 0.053(12) Uiso 1 1 d .
H6C H 0.907(3) 0.169(5) 1.065(2) 0.049(12) Uiso 1 1 d .
H7D H 1.153(3) 0.070(5) 1.315(2) 0.034(12) Uiso 1 1 d .
H7E H 1.185(3) 0.191(4) 1.308(2) 0.032(10) Uiso 1 1 d .
H8D H 1.194(4) 0.050(5) 1.155(2) 0.058(13) Uiso 1 1 d .
H8E H 1.211(3) 0.183(5) 1.141(2) 0.043(12) Uiso 1 1 d .
H9D H 0.930(5) -0.163(6) 1.034(3) 0.089(18) Uiso 1 1 d .
H9E H 0.844(4) -0.122(5) 0.986(3) 0.067(16) Uiso 1 1 d .
H10B H 1.262(4) 0.397(5) 1.085(3) 0.058(14) Uiso 1 1 d .
H10C H 1.344(4) 0.319(6) 1.092(3) 0.076(15) Uiso 1 1 d .

loop_
_atom_site_aniso_label
_atom_site_aniso_U_11
_atom_site_aniso_U_22
_atom_site_aniso_U_33
_atom_site_aniso_U_23
_atom_site_aniso_U_13
_atom_site_aniso_U_12
Zn 0.02878(19) 0.01231(17) 0.02476(18) 0.00179(12) 0.01024(13) -0.00017(13)
O1 0.0499(15) 0.0461(15) 0.0605(16) 0.0241(12) 0.0349(13) 0.0164(12)
O2 0.0299(11) 0.0107(9) 0.0354(11) -0.0005(8) 0.0136(8) 0.0001(8)
O3 0.0262(11) 0.0149(10) 0.0510(13) 0.0022(9) 0.0117(9) 0.0000(8)
O4 0.0617(15) 0.0233(11) 0.0298(11) 0.0109(9) 0.0165(10) 0.0083(11)
O5 0.0583(15) 0.0299(12) 0.0347(12) 0.0033(10) 0.0304(11) 0.0077(11)
O6 0.0403(12) 0.0267(12) 0.0234(10) 0.0038(10) 0.0045(9) -0.0043(10)
O7 0.0345(13) 0.0221(13) 0.0407(13) 0.0078(11) -0.0004(10) -0.0069(12)
O8 0.0367(12) 0.0181(11) 0.0455(13) 0.0047(10) 0.0119(10) 0.0004(11)
N1 0.0304(13) 0.0231(12) 0.0291(12) 0.0041(10) 0.0138(10) 0.0024(10)
N2 0.0412(15) 0.0309(14) 0.0354(14) 0.0105(11) 0.0249(12) 0.0063(12)
N3 0.0320(13) 0.0128(11) 0.0237(11) 0.0002(9) 0.0099(10) -0.0027(10)
C1 0.0354(17) 0.0304(17) 0.0404(17) 0.0122(14) 0.0133(14) 0.0081(14)
C2 0.0369(18) 0.0371(19) 0.058(2) 0.0150(16) 0.0215(16) 0.0151(15)
C3 0.0388(18) 0.0406(19) 0.0440(18) 0.0071(15) 0.0255(15) 0.0076(15)
C4 0.0291(15) 0.0265(15) 0.0290(15) 0.0025(12) 0.0119(12) -0.0021(12)
C5 0.0333(16) 0.0267(16) 0.0325(16) 0.0077(12) 0.0157(13) 0.0074(13)
C6 0.0397(18) 0.0307(16) 0.0327(16) 0.0030(13) 0.0186(14) 0.0028(14)
C7 0.074(3) 0.040(2) 0.045(2) 0.0200(17) 0.0367(19) 0.0196(19)
C8 0.099(3) 0.050(2) 0.046(2) 0.0169(19) 0.029(2) 0.019(2)
C9 0.0409(16) 0.0159(13) 0.0219(13) 0.0036(11) 0.0150(12) -0.0014(13)
C10 0.0390(16) 0.0158(14) 0.0220(13) -0.0028(11) 0.0135(12) -0.0002(12)
C11 0.0213(13) 0.0103(12) 0.0235(13) 0.0003(10) 0.0068(10) 0.0025(10)
C12 0.0229(13) 0.0130(12) 0.0200(13) 0.0021(10) 0.0076(10) 0.0016(11)
C13 0.0284(14) 0.0134(12) 0.0201(13) 0.0000(10) 0.0057(11) 0.0015(11)
C14 0.0263(15) 0.0106(12) 0.0199(12) 0.0002(10) 0.0054(11) -0.0008(11)
C15 0.0335(15) 0.0169(13) 0.0211(13) -0.0001(11) 0.0094(11) -0.0059(12)
O9 0.0623(19) 0.0437(15) 0.0442(16) -0.0058(13) 0.0083(13) -0.0008(14)
O10 0.0432(14) 0.0412(14) 0.0441(14) 0.0019(12) 0.0125(13) 0.0044(12)

loop_
_atom_type_symbol
_atom_type_description
_atom_type_scat_dispersion_real
_atom_type_scat_dispersion_imag
_atom_type_scat_source
C C 0.0033 0.0016 'International Tables Vol C Tables 4.2.6.8 and 6.1.1.4'
H H 0.0000 0.0000 'International Tables Vol C Tables 4.2.6.8 and 6.1.1.4'
N N 0.0061 0.0033 'International Tables Vol C Tables 4.2.6.8 and 6.1.1.4'
O O 0.0106 0.0060 'International Tables Vol C Tables 4.2.6.8 and 6.1.1.4'
Zn Zn 0.2839 1.4301 'International Tables Vol C Tables 4.2.6.8 and 6.1.1.4'

loop_
_geom_angle_atom_site_label_1
_geom_angle_atom_site_label_2
_geom_angle_atom_site_label_3
_geom_angle
_geom_angle_site_symmetry_1
_geom_angle_site_symmetry_3
O2 Zn O6 91.04(9) 1_545 .
O2 Zn N3 172.23(8) 1_545 .
O6 Zn N3 90.70(9) . .
O2 Zn O7 91.18(9) 1_545 .
O6 Zn O7 177.51(10) . .
N3 Zn O7 87.25(10) . .
O2 Zn N1 88.74(8) 1_545 .
O6 Zn N1 92.61(9) . .
N3 Zn N1 98.75(9) . .
O7 Zn N1 86.31(10) . .
O2 Zn O8 85.79(8) 1_545 .
O6 Zn O8 93.37(9) . .
N3 Zn O8 86.55(9) . .
O7 Zn O8 87.92(9) . .
N1 Zn O8 171.96(9) . .
C14 O2 Zn 132.21(17) . 1_565
Zn O6 H6B 111(3) . .
Zn O6 H6C 120(3) . .
H6B O6 H6C 98(4) . .
Zn O7 H7D 109(3) . .
Zn O7 H7E 120(3) . .
H7D O7 H7E 112(4) . .
Zn O8 H8D 100(3) . .
Zn O8 H8E 124(3) . .
H8D O8 H8E 105(4) . .
C1 N1 C5 118.7(3) . .
C1 N1 Zn 123.2(2) . .
C5 N1 Zn 117.84(19) . .
C6 N2 C4 128.0(2) . .
C6 N2 H2A 116.0 . .
C4 N2 H2A 116.0 . .
C13 N3 C9 117.8(2) . .
C13 N3 Zn 119.35(18) . .
C9 N3 Zn 122.34(18) . .
N1 C1 C2 122.5(3) . .
N1 C1 H1A 118.8 . .
C2 C1 H1A 118.8 . .
C1 C2 C3 119.0(3) . .
C1 C2 H2B 120.5 . .
C3 C2 H2B 120.5 . .
C2 C3 C4 119.7(3) . .
C2 C3 H3A 120.1 . .
C4 C3 H3A 120.1 . .
C3 C4 C5 117.4(3) . .
C3 C4 N2 118.5(3) . .
C5 C4 N2 124.1(3) . .
N1 C5 C4 122.8(3) . .
N1 C5 H5A 118.6 . .
C4 C5 H5A 118.6 . .
O1 C6 N2 122.5(3) . .
O1 C6 C7 121.4(3) . .
N2 C6 C7 116.1(3) . .
C6 C7 C8 114.5(3) . .
C6 C7 H7B 108.6 . .
C8 C7 H7B 108.6 . .
C6 C7 H7C 108.6 . .
C8 C7 H7C 108.6 . .
H7B C7 H7C 107.6 . .
C8 C8 C7 115.8(5) 3_748 .
C8 C8 H8B 108.3 3_748 .
C7 C8 H8B 108.3 . .
C8 C8 H8C 108.3 3_748 .
C7 C8 H8C 108.3 . .
H8B C8 H8C 107.4 . .
N3 C9 C10 122.8(2) . .
N3 C9 H9A 118.6 . .
C10 C9 H9A 118.6 . .
C9 C10 C11 119.2(2) . .
C9 C10 H10A 120.4 . .
C11 C10 H10A 120.4 . .
C12 C11 C10 118.3(2) . .
C12 C11 C14 121.7(2) . .
C10 C11 C14 120.0(2) . .
C13 C12 C11 118.1(2) . .
C13 C12 C15 119.2(2) . .
C11 C12 C15 122.7(2) . .
N3 C13 C12 123.7(2) . .
N3 C13 H13A 118.1 . .
C12 C13 H13A 118.1 . .
O3 C14 O2 127.3(2) . .
O3 C14 C11 116.9(2) . .
O2 C14 C11 115.7(2) . .
O4 C15 O5 125.6(3) . .
O4 C15 C12 117.5(2) . .
O5 C15 C12 116.8(2) . .
H9D O9 H9E 96(5) . .
H10B O10 H10C 93(4) . .

loop_
_geom_bond_atom_site_label_1
_geom_bond_atom_site_label_2
_geom_bond_distance
_geom_bond_site_symmetry_2
Zn O2 2.0664(19) 1_545
Zn O6 2.073(2) .
Zn N3 2.131(2) .
Zn O7 2.139(2) .
Zn N1 2.155(2) .
Zn O8 2.265(2) .
O1 C6 1.221(4) .
O2 C14 1.255(3) .
O2 Zn 2.0664(18) 1_565
O3 C14 1.245(3) .
O4 C15 1.242(3) .
O5 C15 1.247(3) .
O6 H6B 0.87(5) .
O6 H6C 0.76(4) .
O7 H7D 0.67(4) .
O7 H7E 0.76(4) .
O8 H8D 0.80(5) .
O8 H8E 0.80(4) .
N1 C1 1.324(4) .
N1 C5 1.348(4) .
N2 C6 1.355(4) .
N2 C4 1.408(4) .
N2 H2A 0.8600 .
N3 C13 1.333(3) .
N3 C9 1.340(4) .
C1 C2 1.378(4) .
C1 H1A 0.9300 .
C2 C3 1.381(5) .
C2 H2B 0.9300 .
C3 C4 1.387(4) .
C3 H3A 0.9300 .
C4 C5 1.391(4) .
C5 H5A 0.9300 .
C6 C7 1.516(4) .
C7 C8 1.533(6) .
C7 H7B 0.9700 .
C7 H7C 0.9700 .
C8 C8 1.475(8) 3_748
C8 H8B 0.9700 .
C8 H8C 0.9700 .
C9 C10 1.380(4) .
C9 H9A 0.9300 .
C10 C11 1.394(4) .
C10 H10A 0.9300 .
C11 C12 1.394(4) .
C11 C14 1.508(3) .
C12 C13 1.389(4) .
C12 C15 1.514(3) .
C13 H13A 0.9300 .
O9 H9D 0.93(6) .
O9 H9E 0.78(5) .
O10 H10B 0.78(5) .
O10 H10C 0.88(5) .
